data_1001143
loop_
_publ_author_name
'Chevalier, R'
'Gasperin, M'

_publ_section_title
;
Synthese en monocristaux et structure cristalline de l'oxyde U Ti Nb~2~
O~10~
;
_journal_coden_ASTM CHDCAQ
_journal_name_full
;
Comptes Rendus Hebdomadaires des Seances de l'Academie des Sciences,
Serie C, Sciences Chimiques (1966-)
;
_journal_page_first 1426
_journal_page_last 1428
_journal_volume 268
_journal_year 1969
_chemical_formula_structural 'U Ti Nb2 O10'
_chemical_formula_sum 'Nb2 O10 Ti U'
_chemical_name_systematic 'Uranium(VI) titanium diniobium oxide'
_space_group_IT_number 70
_symmetry_cell_setting orthorhombic
_symmetry_space_group_name_Hall 'F 2 2 -1d'
_symmetry_space_group_name_H-M 'F d d d :1'
_cell_angle_alpha 90
_cell_angle_beta 90
_cell_angle_gamma 90
_cell_formula_units_Z 8
_cell_length_a 7.28
_cell_length_b 12.62
_cell_length_c 16.02
_cell_volume 1471.8
_refine_ls_R_factor_all 0.04
_cod_original_sg_symbol_H-M 'F d d d S'
_cod_database_code 1001143

loop_
_symmetry_equiv_pos_as_xyz
x,y,z
-x,y,-z
1/4-x,1/4-y,1/4-z
1/4+x,1/4-y,1/4+z
x,-y,-z
-x,-y,z
1/4-x,1/4+y,1/4+z
1/4+x,1/4+y,1/4-z
x,1/2+y,1/2+z
1/2+x,y,1/2+z
1/2+x,1/2+y,z
-x,1/2+y,1/2-z
1/2-x,y,1/2-z
1/2-x,1/2+y,-z
1/4-x,3/4-y,3/4-z
3/4-x,1/4-y,3/4-z
3/4-x,3/4-y,1/4-z
1/4+x,3/4-y,3/4+z
3/4+x,1/4-y,3/4+z
3/4+x,3/4-y,1/4+z
x,1/2-y,1/2-z
1/2+x,-y,1/2-z
1/2+x,1/2-y,-z
-x,1/2-y,1/2+z
1/2-x,-y,1/2+z
1/2-x,1/2-y,z
1/4-x,3/4+y,3/4+z
3/4-x,1/4+y,3/4+z
3/4-x,3/4+y,1/4+z
1/4+x,3/4+y,3/4-z
3/4+x,1/4+y,3/4-z
3/4+x,3/4+y,1/4-z

loop_
_atom_site_label
_atom_site_type_symbol
_atom_site_symmetry_multiplicity
_atom_site_Wyckoff_symbol
_atom_site_fract_x
_atom_site_fract_y
_atom_site_fract_z
_atom_site_occupancy
_atom_site_attached_hydrogens
_atom_site_calc_flag
U1 U6+ 8 a 0. 0. 0. 1. 0 d
Ti1 Ti4+ 8 b 0. 0. 0.5 1. 0 d
Nb1 Nb5+ 16 g 0. 0. 0.265 1. 0 d
O1 O2- 32 h 0.303 0.101 -0.001 1. 0 d
O2 O2- 16 g 0. 0. 0.378 1. 0 d
O3 O2- 16 g 0. 0. 0.112 1. 0 d
O4 O2- 16 f 0. 0.198 0. 1. 0 d

loop_
_atom_type_symbol
_atom_type_oxidation_number
U6+ 6.000
Ti4+ 4.000
Nb5+ 5.000
O2- -2.000
